data_2211902
loop_
_publ_author_name
'Rajeswaran, Manju'
'Place, David W.'
'Bakos, Vincent W.'
'Deaton, Joseph C.'
'Brown, Christopher T.'
'Lenhart, William C.'

_publ_section_title Bis(2-methylquinolin-8-olato-\k^2^<i>N</i>,<i>O</i>)(6-phenyl-2-naphtholato-\k<i>O</i>)aluminium(III)
_journal_coeditor_code NG2167
_journal_issue 1
_journal_name_full 'Acta Crystallographica Section E'
_journal_page_first m54
_journal_page_last m56
_journal_paper_doi 10.1107/S160053680605104X
_journal_volume 63
_journal_year 2007
_chemical_formula_iupac '[Al (C10 H8 N1 O1)2 (C16 H11 O)]'
_chemical_formula_moiety 'C36 H27 Al N2 O3'
_chemical_formula_sum 'C36 H27 Al N2 O3'
_chemical_formula_weight 562.58
_chemical_name_systematic Bis(2-methylquinolin-8-olato-\k^2^N,O)(6-phenyl-2-naphtholato-\kO)aluminium(III)
_space_group_IT_number 14
_symmetry_cell_setting monoclinic
_symmetry_space_group_name_Hall '-P 2yn'
_symmetry_space_group_name_H-M 'P 1 21/n 1'
_atom_sites_solution_hydrogens geom
_atom_sites_solution_primary direct
_atom_sites_solution_secondary difmap
_audit_creation_method SHELXL97
_cell_angle_alpha 90.00
_cell_angle_beta 93.5190(10)
_cell_angle_gamma 90.00
_cell_formula_units_Z 4
_cell_length_a 11.7000(3)
_cell_length_b 16.9930(4)
_cell_length_c 14.5780(4)
_cell_measurement_reflns_used 10500
_cell_measurement_temperature 293(2)
_cell_measurement_theta_max 27.48
_cell_measurement_theta_min 1.0
_cell_volume 2892.91(13)
_computing_cell_refinement 'SCALEPACK (Otwinowski & Minor, 1997)'
_computing_data_collection 'COLLECT (Nonius, 2000)'
_computing_data_reduction 'SCALEPACK and DENZO (Otwinowski & Minor, 1997)'
_computing_molecular_graphics SHELXTL
_computing_publication_material SHELXTL
_computing_structure_refinement SHELXTL
_computing_structure_solution 'SHELXTL (Bruker, 2000)'
_diffrn_ambient_temperature 295(2)
_diffrn_detector_area_resol_mean 9
_diffrn_measured_fraction_theta_full 0.994
_diffrn_measured_fraction_theta_max 0.994
_diffrn_measurement_device_type 'Noniu KappaCCD area-detector'
_diffrn_measurement_method '\f and \w'
_diffrn_radiation_monochromator graphite
_diffrn_radiation_source 'fine-focus sealed tube'
_diffrn_radiation_type MoK\a
_diffrn_radiation_wavelength 0.71073
_diffrn_reflns_av_R_equivalents 0.0953
_diffrn_reflns_av_sigmaI/netI 0.0794
_diffrn_reflns_limit_h_max 15
_diffrn_reflns_limit_h_min -15
_diffrn_reflns_limit_k_max 21
_diffrn_reflns_limit_k_min -21
_diffrn_reflns_limit_l_max 18
_diffrn_reflns_limit_l_min -18
_diffrn_reflns_number 29300
_diffrn_reflns_theta_full 27.44
_diffrn_reflns_theta_max 27.44
_diffrn_reflns_theta_min 4.01
_diffrn_standards_number 0
_exptl_absorpt_coefficient_mu 0.110
_exptl_absorpt_correction_T_max 0.986
_exptl_absorpt_correction_T_min 0.786
_exptl_absorpt_correction_type multi-scan
_exptl_absorpt_process_details
;
[from symmetry-related measurements; SORTAV (Blessing, 1995)]
;
_exptl_crystal_colour Green
_exptl_crystal_density_diffrn 1.292
_exptl_crystal_density_method 'not measured'
_exptl_crystal_description Plate
_exptl_crystal_F_000 1176
_exptl_crystal_size_max 0.47
_exptl_crystal_size_mid 0.45
_exptl_crystal_size_min 0.25
_refine_diff_density_max 0.166
_refine_diff_density_min -0.227
_refine_ls_extinction_method none
_refine_ls_goodness_of_fit_ref 0.993
_refine_ls_hydrogen_treatment constr
_refine_ls_matrix_type full
_refine_ls_number_parameters 381
_refine_ls_number_reflns 6568
_refine_ls_number_restraints 0
_refine_ls_restrained_S_all 0.993
_refine_ls_R_factor_all 0.1253
_refine_ls_R_factor_gt 0.0530
_refine_ls_shift/su_max 0.000
_refine_ls_shift/su_mean 0.000
_refine_ls_structure_factor_coef Fsqd
_refine_ls_weighting_details 'calc w = 1/[\s^2^(Fo^2^)+(0.0723P)^2^] where P=(Fo^2^+2Fc^2^)/3'
_refine_ls_weighting_scheme calc
_refine_ls_wR_factor_gt 0.1214
_refine_ls_wR_factor_ref 0.1497
_reflns_number_gt 3383
_reflns_number_total 6568
_reflns_threshold_expression I>2\s(I)
_cod_data_source_file ng2167.cif
_cod_data_source_block I
_cod_original_sg_symbol_H-M 'P 21/n'
_cod_database_code 2211902
_cod_database_fobs_code 2211902

loop_
_symmetry_equiv_pos_as_xyz
'x, y, z'
'-x+1/2, y+1/2, -z+1/2'
'-x, -y, -z'
'x-1/2, -y-1/2, z-1/2'

loop_
_atom_site_type_symbol
_atom_site_label
_atom_site_fract_x
_atom_site_fract_y
_atom_site_fract_z
_atom_site_U_iso_or_equiv
_atom_site_adp_type
_atom_site_calc_flag
_atom_site_refinement_flags
_atom_site_occupancy
Al Al1 0.70880(5) 0.02511(4) 0.84731(4) 0.04779(19) Uani d . 1
O O1 0.66840(11) -0.06573(9) 0.89791(10) 0.0542(4) Uani d . 1
O O2 0.84804(12) 0.03495(9) 0.80481(10) 0.0591(4) Uani d . 1
O O3 0.60289(13) 0.09582(9) 0.83407(11) 0.0644(4) Uani d . 1
N N1 0.65426(14) -0.02821(11) 0.72656(12) 0.0528(5) Uani d . 1
N N2 0.78387(14) 0.06847(10) 0.96685(12) 0.0497(4) Uani d . 1
C C1 0.61816(16) -0.10241(13) 0.74577(16) 0.0503(5) Uani d . 1
C C2 0.62818(16) -0.12226(13) 0.83974(16) 0.0513(5) Uani d . 1
C C3 0.5978(2) -0.19696(15) 0.8648(2) 0.0703(7) Uani d . 1
H H3 0.6055 -0.2124 0.9261 0.084 Uiso calc R 1
C C4 0.5548(2) -0.25021(16) 0.7967(3) 0.0845(9) Uani d . 1
H H4 0.5339 -0.3005 0.8144 0.101 Uiso calc R 1
C C5 0.5428(2) -0.23034(18) 0.7062(2) 0.0830(9) Uani d . 1
H H5 0.5129 -0.2665 0.6632 0.100 Uiso calc R 1
C C6 0.57565(18) -0.15546(15) 0.67795(19) 0.0628(7) Uani d . 1
C C7 0.5732(2) -0.1281(2) 0.5868(2) 0.0792(8) Uani d . 1
H H7 0.5461 -0.1606 0.5389 0.095 Uiso calc R 1
C C8 0.6100(2) -0.0551(2) 0.56869(19) 0.0827(8) Uani d . 1
H H8 0.6085 -0.0379 0.5081 0.099 Uiso calc R 1
C C9 0.6508(2) -0.00408(16) 0.63920(17) 0.0672(7) Uani d . 1
C C10 0.6923(3) 0.07640(19) 0.6193(2) 0.0988(10) Uani d . 1
H H10A 0.6289 0.1084 0.5968 0.148 Uiso calc R 1
H H10B 0.7478 0.0736 0.5736 0.148 Uiso calc R 1
H H10C 0.7268 0.0992 0.6745 0.148 Uiso calc R 1
C C11 0.89701(17) 0.08302(12) 0.95269(15) 0.0490(5) Uani d . 1
C C12 0.93056(17) 0.06252(12) 0.86408(16) 0.0527(6) Uani d . 1
C C13 1.04335(19) 0.07065(14) 0.8461(2) 0.0672(7) Uani d . 1
H H13 1.0682 0.0566 0.7889 0.081 Uiso calc R 1
C C14 1.1217(2) 0.10048(16) 0.9149(3) 0.0829(9) Uani d . 1
H H14 1.1984 0.1049 0.9023 0.099 Uiso calc R 1
C C15 1.0896(2) 0.12283(15) 0.9985(3) 0.0787(8) Uani d . 1
H H15 1.1432 0.1440 1.0414 0.094 Uiso calc R 1
C C16 0.9747(2) 0.11387(13) 1.02035(19) 0.0625(7) Uani d . 1
C C17 0.9291(3) 0.13121(15) 1.1049(2) 0.0778(8) Uani d . 1
H H17 0.9761 0.1530 1.1520 0.093 Uiso calc R 1
C C18 0.8176(3) 0.11659(15) 1.11894(18) 0.0730(7) Uani d . 1
H H18 0.7891 0.1282 1.1755 0.088 Uiso calc R 1
C C19 0.7445(2) 0.08393(14) 1.04855(16) 0.0582(6) Uani d . 1
C C20 0.6229(2) 0.06460(19) 1.06369(19) 0.0806(8) Uani d . 1
H H20A 0.5734 0.0961 1.0237 0.121 Uiso calc R 1
H H20B 0.6078 0.0753 1.1264 0.121 Uiso calc R 1
H H20C 0.6092 0.0099 1.0507 0.121 Uiso calc R 1
C C21 0.57153(18) 0.17065(14) 0.84626(14) 0.0519(5) Uani d . 1
C C22 0.46164(18) 0.18818(13) 0.86610(15) 0.0557(6) Uani d . 1
H H22 0.4114 0.1474 0.8774 0.067 Uiso calc R 1
C C23 0.42289(17) 0.26620(13) 0.86978(14) 0.0495(5) Uani d . 1
C C24 0.30695(19) 0.28571(15) 0.88297(17) 0.0638(6) Uani d . 1
H H24 0.2546 0.2455 0.8914 0.077 Uiso calc R 1
C C25 0.27089(19) 0.36122(14) 0.88355(17) 0.0610(6) Uani d . 1
H H25 0.1941 0.3717 0.8915 0.073 Uiso calc R 1
C C26 0.34722(19) 0.42483(14) 0.87234(15) 0.0555(6) Uani d . 1
C C27 0.45897(18) 0.40742(14) 0.85991(16) 0.0572(6) Uani d . 1
H H27 0.5103 0.4485 0.8530 0.069 Uiso calc R 1
C C28 0.49990(17) 0.32879(13) 0.85706(15) 0.0508(5) Uani d . 1
C C29 0.61372(19) 0.30932(15) 0.84004(18) 0.0674(7) Uani d . 1
H H29 0.6663 0.3495 0.8324 0.081 Uiso calc R 1
C C30 0.64847(19) 0.23352(15) 0.83459(17) 0.0652(7) Uani d . 1
H H30 0.7241 0.2226 0.8230 0.078 Uiso calc R 1
C C31 0.3031(2) 0.50676(15) 0.87157(16) 0.0612(6) Uani d . 1
C C32 0.1955(2) 0.52375(18) 0.82913(17) 0.0785(8) Uani d . 1
H H32 0.1523 0.4833 0.8015 0.094 Uiso calc R 1
C C33 0.1524(3) 0.5984(2) 0.8274(2) 0.1016(11) Uani d . 1
H H33 0.0807 0.6084 0.7988 0.122 Uiso calc R 1
C C34 0.2148(4) 0.6583(2) 0.8675(3) 0.1142(14) Uani d . 1
H H34 0.1857 0.7093 0.8656 0.137 Uiso calc R 1
C C35 0.3212(4) 0.64385(18) 0.9111(2) 0.1007(11) Uani d . 1
H H35 0.3632 0.6847 0.9389 0.121 Uiso calc R 1
C C36 0.3648(3) 0.56727(16) 0.91295(19) 0.0773(8) Uani d . 1
H H36 0.4360 0.5572 0.9424 0.093 Uiso calc R 1

loop_
_atom_site_aniso_label
_atom_site_aniso_U_11
_atom_site_aniso_U_22
_atom_site_aniso_U_33
_atom_site_aniso_U_12
_atom_site_aniso_U_13
_atom_site_aniso_U_23
Al1 0.0444(3) 0.0488(4) 0.0502(4) 0.0009(3) 0.0035(3) -0.0033(3)
O1 0.0540(8) 0.0550(9) 0.0536(9) -0.0035(7) 0.0025(7) 0.0002(7)
O2 0.0525(8) 0.0651(10) 0.0606(10) -0.0064(7) 0.0111(7) -0.0097(8)
O3 0.0605(9) 0.0566(10) 0.0750(11) 0.0129(8) -0.0059(8) -0.0097(8)
N1 0.0510(10) 0.0570(12) 0.0501(11) 0.0034(9) 0.0006(8) -0.0013(9)
N2 0.0483(10) 0.0493(11) 0.0516(11) 0.0032(8) 0.0026(8) -0.0025(8)
C1 0.0362(10) 0.0522(14) 0.0625(15) 0.0027(9) 0.0033(9) -0.0103(11)
C2 0.0416(11) 0.0472(13) 0.0656(15) 0.0012(9) 0.0058(10) -0.0046(11)
C3 0.0693(15) 0.0581(17) 0.0850(18) -0.0044(12) 0.0173(14) 0.0029(14)
C4 0.0764(18) 0.0541(17) 0.125(3) -0.0110(13) 0.0233(18) -0.0136(18)
C5 0.0647(16) 0.074(2) 0.111(3) -0.0095(14) 0.0099(16) -0.0341(18)
C6 0.0460(12) 0.0624(16) 0.0802(19) 0.0016(11) 0.0045(12) -0.0223(14)
C7 0.0665(16) 0.098(2) 0.072(2) 0.0064(16) -0.0058(14) -0.0303(17)
C8 0.0859(19) 0.109(3) 0.0522(16) 0.0105(18) -0.0051(14) -0.0104(16)
C9 0.0704(15) 0.0770(18) 0.0538(15) 0.0038(13) -0.0004(12) -0.0008(13)
C10 0.137(3) 0.093(2) 0.0670(19) -0.008(2) 0.0082(18) 0.0218(17)
C11 0.0467(12) 0.0382(12) 0.0614(14) 0.0011(9) -0.0034(10) 0.0048(10)
C12 0.0444(11) 0.0406(12) 0.0735(16) 0.0016(9) 0.0079(11) 0.0059(11)
C13 0.0503(13) 0.0483(14) 0.105(2) 0.0029(11) 0.0184(13) 0.0103(13)
C14 0.0442(14) 0.0553(17) 0.148(3) -0.0030(12) -0.0022(17) 0.0221(19)
C15 0.0592(16) 0.0552(16) 0.117(3) -0.0065(12) -0.0295(16) 0.0149(17)
C16 0.0632(15) 0.0418(13) 0.0792(19) -0.0008(11) -0.0222(13) 0.0067(12)
C17 0.101(2) 0.0550(16) 0.0721(19) -0.0028(14) -0.0333(17) -0.0022(14)
C18 0.097(2) 0.0649(17) 0.0548(15) 0.0093(15) -0.0097(14) -0.0056(13)
C19 0.0695(15) 0.0521(14) 0.0529(14) 0.0117(11) 0.0037(12) -0.0007(11)
C20 0.0737(17) 0.105(2) 0.0658(17) 0.0120(15) 0.0219(14) -0.0043(15)
C21 0.0525(13) 0.0518(14) 0.0504(13) 0.0057(10) -0.0060(10) -0.0056(10)
C22 0.0517(13) 0.0520(14) 0.0637(15) -0.0030(10) 0.0048(11) -0.0012(11)
C23 0.0451(11) 0.0533(14) 0.0506(13) -0.0003(10) 0.0060(9) -0.0028(10)
C24 0.0518(13) 0.0587(15) 0.0822(17) -0.0047(11) 0.0155(12) -0.0021(13)
C25 0.0481(12) 0.0639(16) 0.0720(16) 0.0041(11) 0.0125(11) -0.0042(13)
C26 0.0586(13) 0.0592(15) 0.0486(13) 0.0106(11) 0.0028(10) -0.0012(11)
C27 0.0521(13) 0.0540(14) 0.0655(15) -0.0030(10) 0.0039(11) 0.0002(11)
C28 0.0445(11) 0.0537(14) 0.0542(13) -0.0029(10) 0.0023(10) -0.0027(10)
C29 0.0471(13) 0.0603(16) 0.096(2) -0.0069(11) 0.0105(12) -0.0035(14)
C30 0.0446(12) 0.0658(17) 0.0850(18) 0.0047(12) 0.0029(11) -0.0064(14)
C31 0.0755(15) 0.0602(15) 0.0488(13) 0.0152(13) 0.0112(12) 0.0050(12)
C32 0.0893(19) 0.090(2) 0.0559(15) 0.0314(16) 0.0042(14) 0.0093(14)
C33 0.123(3) 0.104(3) 0.079(2) 0.053(2) 0.0186(19) 0.029(2)
C34 0.157(4) 0.076(3) 0.115(3) 0.051(3) 0.053(3) 0.040(2)
C35 0.142(3) 0.0577(19) 0.107(3) 0.004(2) 0.046(2) -0.0018(17)
C36 0.0943(19) 0.0582(17) 0.0807(19) 0.0080(14) 0.0172(16) 0.0024(14)

loop_
_atom_type_symbol
_atom_type_description
_atom_type_scat_dispersion_real
_atom_type_scat_dispersion_imag
_atom_type_scat_source
C C 0.0033 0.0016 'International Tables Vol C Tables 4.2.6.8 and 6.1.1.4'
H H 0.0000 0.0000 'International Tables Vol C Tables 4.2.6.8 and 6.1.1.4'
N N 0.0061 0.0033 'International Tables Vol C Tables 4.2.6.8 and 6.1.1.4'
O O 0.0106 0.0060 'International Tables Vol C Tables 4.2.6.8 and 6.1.1.4'
Al Al 0.0645 0.0514 'International Tables Vol C Tables 4.2.6.8 and 6.1.1.4'

loop_
_geom_angle_atom_site_label_1
_geom_angle_atom_site_label_2
_geom_angle_atom_site_label_3
_geom_angle
O3 Al1 O2 124.00(8)
O3 Al1 O1 116.14(8)
O2 Al1 O1 119.61(7)
O3 Al1 N2 96.45(8)
O2 Al1 N2 84.75(7)
O1 Al1 N2 94.03(7)
O3 Al1 N1 91.62(7)
O2 Al1 N1 89.20(7)
O1 Al1 N1 84.04(7)
N2 Al1 N1 171.72(7)
C2 O1 Al1 116.57(14)
C12 O2 Al1 116.46(13)
C21 O3 Al1 147.81(14)
C9 N1 C1 119.2(2)
C9 N1 Al1 132.34(17)
C1 N1 Al1 108.46(14)
C19 N2 C11 119.25(19)
C19 N2 Al1 133.01(15)
C11 N2 Al1 107.74(14)
N1 C1 C6 123.3(2)
N1 C1 C2 114.37(19)
C6 C1 C2 122.4(2)
O1 C2 C3 125.3(2)
O1 C2 C1 116.52(19)
C3 C2 C1 118.2(2)
C2 C3 C4 119.5(3)
C2 C3 H3 120.2
C4 C3 H3 120.2
C5 C4 C3 122.2(3)
C5 C4 H4 118.9
C3 C4 H4 118.9
C4 C5 C6 119.8(3)
C4 C5 H5 120.1
C6 C5 H5 120.1
C5 C6 C1 117.9(3)
C5 C6 C7 126.1(3)
C1 C6 C7 116.0(2)
C8 C7 C6 120.1(2)
C8 C7 H7 119.9
C6 C7 H7 119.9
C7 C8 C9 121.6(3)
C7 C8 H8 119.2
C9 C8 H8 119.2
N1 C9 C8 119.8(3)
N1 C9 C10 118.5(2)
C8 C9 C10 121.7(3)
C9 C10 H10A 109.5
C9 C10 H10B 109.5
H10A C10 H10B 109.5
C9 C10 H10C 109.5
H10A C10 H10C 109.5
H10B C10 H10C 109.5
N2 C11 C16 123.4(2)
N2 C11 C12 114.58(19)
C16 C11 C12 122.0(2)
O2 C12 C13 125.2(2)
O2 C12 C11 116.42(18)
C13 C12 C11 118.3(2)
C12 C13 C14 119.5(3)
C12 C13 H13 120.3
C14 C13 H13 120.3
C15 C14 C13 122.6(3)
C15 C14 H14 118.7
C13 C14 H14 118.7
C14 C15 C16 119.7(3)
C14 C15 H15 120.2
C16 C15 H15 120.2
C11 C16 C17 115.5(2)
C11 C16 C15 117.9(3)
C17 C16 C15 126.5(3)
C18 C17 C16 121.0(2)
C18 C17 H17 119.5
C16 C17 H17 119.5
C17 C18 C19 120.6(3)
C17 C18 H18 119.7
C19 C18 H18 119.7
N2 C19 C18 120.2(2)
N2 C19 C20 118.4(2)
C18 C19 C20 121.4(2)
C19 C20 H20A 109.5
C19 C20 H20B 109.5
H20A C20 H20B 109.5
C19 C20 H20C 109.5
H20A C20 H20C 109.5
H20B C20 H20C 109.5
O3 C21 C22 120.3(2)
O3 C21 C30 121.3(2)
C22 C21 C30 118.3(2)
C21 C22 C23 121.6(2)
C21 C22 H22 119.2
C23 C22 H22 119.2
C22 C23 C28 119.73(19)
C22 C23 C24 122.6(2)
C28 C23 C24 117.6(2)
C25 C24 C23 121.6(2)
C25 C24 H24 119.2
C23 C24 H24 119.2
C24 C25 C26 121.6(2)
C24 C25 H25 119.2
C26 C25 H25 119.2
C27 C26 C25 117.8(2)
C27 C26 C31 122.6(2)
C25 C26 C31 119.6(2)
C26 C27 C28 122.4(2)
C26 C27 H27 118.8
C28 C27 H27 118.8
C29 C28 C23 117.6(2)
C29 C28 C27 123.4(2)
C23 C28 C27 119.02(19)
C30 C29 C28 121.6(2)
C30 C29 H29 119.2
C28 C29 H29 119.2
C29 C30 C21 121.1(2)
C29 C30 H30 119.5
C21 C30 H30 119.5
C36 C31 C32 118.3(2)
C36 C31 C26 121.7(2)
C32 C31 C26 120.0(2)
C33 C32 C31 121.4(3)
C33 C32 H32 119.3
C31 C32 H32 119.3
C34 C33 C32 119.9(3)
C34 C33 H33 120.0
C32 C33 H33 120.0
C33 C34 C35 120.4(3)
C33 C34 H34 119.8
C35 C34 H34 119.8
C34 C35 C36 119.4(3)
C34 C35 H35 120.3
C36 C35 H35 120.3
C31 C36 C35 120.5(3)
C31 C36 H36 119.8
C35 C36 H36 119.8

loop_
_geom_bond_atom_site_label_1
_geom_bond_atom_site_label_2
_geom_bond_distance
Al1 O3 1.7284(16)
Al1 O2 1.7860(15)
Al1 O1 1.7868(16)
Al1 N2 2.0405(18)
Al1 N1 2.0466(18)
O1 C2 1.347(2)
O2 C12 1.340(3)
O3 C21 1.338(3)
N1 C9 1.336(3)
N1 C1 1.364(3)
N2 C19 1.329(3)
N2 C11 1.375(3)
C1 C6 1.406(3)
C1 C2 1.409(3)
C2 C3 1.374(3)
C3 C4 1.412(4)
C3 H3 0.9300
C4 C5 1.362(4)
C4 H4 0.9300
C5 C6 1.399(4)
C5 H5 0.9300
C6 C7 1.407(4)
C7 C8 1.345(4)
C7 H7 0.9300
C8 C9 1.405(4)
C8 H8 0.9300
C9 C10 1.486(4)
C10 H10A 0.9600
C10 H10B 0.9600
C10 H10C 0.9600
C11 C16 1.402(3)
C11 C12 1.417(3)
C12 C13 1.368(3)
C13 C14 1.411(4)
C13 H13 0.9300
C14 C15 1.351(4)
C14 H14 0.9300
C15 C16 1.409(4)
C15 H15 0.9300
C16 C17 1.404(4)
C17 C18 1.356(4)
C17 H17 0.9300
C18 C19 1.408(3)
C18 H18 0.9300
C19 C20 1.490(3)
C20 H20A 0.9600
C20 H20B 0.9600
C20 H20C 0.9600
C21 C22 1.368(3)
C21 C30 1.414(3)
C22 C23 1.403(3)
C22 H22 0.9300
C23 C28 1.413(3)
C23 C24 1.421(3)
C24 C25 1.351(3)
C24 H24 0.9300
C25 C26 1.418(3)
C25 H25 0.9300
C26 C27 1.363(3)
C26 C31 1.485(3)
C27 C28 1.421(3)
C27 H27 0.9300
C28 C29 1.409(3)
C29 C30 1.354(3)
C29 H29 0.9300
C30 H30 0.9300
C31 C36 1.374(4)
C31 C32 1.398(3)
C32 C33 1.365(4)
C32 H32 0.9300
C33 C34 1.363(5)
C33 H33 0.9300
C34 C35 1.384(5)
C34 H34 0.9300
C35 C36 1.397(4)
C35 H35 0.9300
C36 H36 0.9300

loop_
_geom_torsion_atom_site_label_1
_geom_torsion_atom_site_label_2
_geom_torsion_atom_site_label_3
_geom_torsion_atom_site_label_4
_geom_torsion
O3 Al1 O1 C2 90.58(15)
O2 Al1 O1 C2 -83.96(15)
N2 Al1 O1 C2 -170.21(13)
N1 Al1 O1 C2 1.71(14)
O3 Al1 O2 C12 94.88(16)
O1 Al1 O2 C12 -91.03(16)
N2 Al1 O2 C12 0.62(15)
N1 Al1 O2 C12 -173.72(15)
O2 Al1 O3 C21 -55.1(3)
O1 Al1 O3 C21 130.6(3)
N2 Al1 O3 C21 32.9(3)
N1 Al1 O3 C21 -145.2(3)
O3 Al1 N1 C9 64.5(2)
O2 Al1 N1 C9 -59.5(2)
O1 Al1 N1 C9 -179.4(2)
N2 Al1 N1 C9 -102.5(6)
O3 Al1 N1 C1 -116.81(14)
O2 Al1 N1 C1 119.20(14)
O1 Al1 N1 C1 -0.69(13)
N2 Al1 N1 C1 76.2(6)
O3 Al1 N2 C19 56.7(2)
O2 Al1 N2 C19 -179.6(2)
O1 Al1 N2 C19 -60.2(2)
N1 Al1 N2 C19 -136.5(5)
O3 Al1 N2 C11 -122.92(13)
O2 Al1 N2 C11 0.77(13)
O1 Al1 N2 C11 120.18(13)
N1 Al1 N2 C11 44.0(6)
C9 N1 C1 C6 -0.8(3)
Al1 N1 C1 C6 -179.66(16)
C9 N1 C1 C2 178.51(19)
Al1 N1 C1 C2 -0.4(2)
Al1 O1 C2 C3 176.85(17)
Al1 O1 C2 C1 -2.4(2)
N1 C1 C2 O1 1.8(3)
C6 C1 C2 O1 -178.95(17)
N1 C1 C2 C3 -177.58(19)
C6 C1 C2 C3 1.7(3)
O1 C2 C3 C4 178.9(2)
C1 C2 C3 C4 -1.9(3)
C2 C3 C4 C5 0.5(4)
C3 C4 C5 C6 1.1(4)
C4 C5 C6 C1 -1.3(4)
C4 C5 C6 C7 176.9(2)
N1 C1 C6 C5 179.1(2)
C2 C1 C6 C5 -0.1(3)
N1 C1 C6 C7 0.7(3)
C2 C1 C6 C7 -178.5(2)
C5 C6 C7 C8 -178.3(3)
C1 C6 C7 C8 -0.1(4)
C6 C7 C8 C9 -0.5(4)
C1 N1 C9 C8 0.2(3)
Al1 N1 C9 C8 178.75(17)
C1 N1 C9 C10 -179.0(2)
Al1 N1 C9 C10 -0.4(4)
C7 C8 C9 N1 0.5(4)
C7 C8 C9 C10 179.6(3)
C19 N2 C11 C16 -0.1(3)
Al1 N2 C11 C16 179.52(16)
C19 N2 C11 C12 178.41(19)
Al1 N2 C11 C12 -1.9(2)
Al1 O2 C12 C13 176.69(17)
Al1 O2 C12 C11 -1.9(2)
N2 C11 C12 O2 2.6(3)
C16 C11 C12 O2 -178.82(18)
N2 C11 C12 C13 -176.11(18)
C16 C11 C12 C13 2.5(3)
O2 C12 C13 C14 -179.9(2)
C11 C12 C13 C14 -1.3(3)
C12 C13 C14 C15 -1.1(4)
C13 C14 C15 C16 2.4(4)
N2 C11 C16 C17 -1.4(3)
C12 C11 C16 C17 -179.8(2)
N2 C11 C16 C15 177.2(2)
C12 C11 C16 C15 -1.2(3)
C14 C15 C16 C11 -1.2(3)
C14 C15 C16 C17 177.3(2)
C11 C16 C17 C18 1.6(3)
C15 C16 C17 C18 -176.9(2)
C16 C17 C18 C19 -0.3(4)
C11 N2 C19 C18 1.5(3)
Al1 N2 C19 C18 -178.05(17)
C11 N2 C19 C20 -177.5(2)
Al1 N2 C19 C20 3.0(3)
C17 C18 C19 N2 -1.3(4)
C17 C18 C19 C20 177.6(2)
Al1 O3 C21 C22 -145.3(2)
Al1 O3 C21 C30 38.0(4)
O3 C21 C22 C23 -173.2(2)
C30 C21 C22 C23 3.6(3)
C21 C22 C23 C28 -3.0(3)
C21 C22 C23 C24 174.9(2)
C22 C23 C24 C25 -178.0(2)
C28 C23 C24 C25 -0.1(3)
C23 C24 C25 C26 -0.9(4)
C24 C25 C26 C27 0.7(4)
C24 C25 C26 C31 178.8(2)
C25 C26 C27 C28 0.6(3)
C31 C26 C27 C28 -177.4(2)
C22 C23 C28 C29 0.6(3)
C24 C23 C28 C29 -177.3(2)
C22 C23 C28 C27 179.3(2)
C24 C23 C28 C27 1.3(3)
C26 C27 C28 C29 176.9(2)
C26 C27 C28 C23 -1.6(3)
C23 C28 C29 C30 1.0(4)
C27 C28 C29 C30 -177.6(2)
C28 C29 C30 C21 -0.3(4)
O3 C21 C30 C29 174.8(2)
C22 C21 C30 C29 -2.0(4)
C27 C26 C31 C36 -40.7(3)
C25 C26 C31 C36 141.3(2)
C27 C26 C31 C32 140.3(2)
C25 C26 C31 C32 -37.7(3)
C36 C31 C32 C33 0.8(4)
C26 C31 C32 C33 179.9(2)
C31 C32 C33 C34 0.0(5)
C32 C33 C34 C35 -0.8(5)
C33 C34 C35 C36 0.6(5)
C32 C31 C36 C35 -1.0(4)
C26 C31 C36 C35 180.0(2)
C34 C35 C36 C31 0.3(4)
